data_4503076
loop_
_publ_author_name
'Wang, Jingping'
'Li, Suzhi'
'Shen, Yue'
'Niu, Jingyang'

_publ_section_title
;
 Novel Tungstovanadate Wells&#x2212;Dawson Organic--Inorganic
 Heteropolyoxometalate Compound: Synthesis and Crystal Structure of
 [Cu2(2,2&#x2032;-bipy)2(Inic)2(H2O)2][Y(Inic)2(H2O)5]H3[V2W18O62]&#x00B7;5.5H2O
 (Where 2,2&#x2032;-bipy = 2,2&#x2032;-Bipyridine, Inic = \g-Picolinic
 Acid)
;
_journal_issue 2
_journal_name_full 'Crystal Growth &amp; Design'
_journal_page_first 372
_journal_paper_doi 10.1021/cg070234v
_journal_volume 8
_journal_year 2008
_chemical_formula_sum 'C44 H60 Cu2 N8 O82.5 V2 W18 Y'
_chemical_formula_weight 5647.95
_chemical_name_systematic
; 
 ? 
;
_space_group_IT_number 11
_symmetry_cell_setting monoclinic
_symmetry_space_group_name_Hall '-P 2yb'
_symmetry_space_group_name_H-M 'P 1 21/m 1'
_atom_sites_solution_hydrogens geom
_atom_sites_solution_primary direct
_atom_sites_solution_secondary difmap
_audit_creation_method SHELXL-97
_cell_angle_alpha 90.00
_cell_angle_beta 106.909(4)
_cell_angle_gamma 90.00
_cell_formula_units_Z 2
_cell_length_a 15.061(4)
_cell_length_b 19.050(5)
_cell_length_c 18.765(5)
_cell_measurement_reflns_used 250
_cell_measurement_temperature 293(2)
_cell_measurement_theta_max 25
_cell_measurement_theta_min 2.5
_cell_volume 5151(2)
_computing_structure_refinement 'SHELXL-97 (Sheldrick, 1997)'
_computing_structure_solution 'SHELXS-97 (Sheldrick, 1997)'
_diffrn_ambient_temperature 293(2)
_diffrn_measured_fraction_theta_full 0.994
_diffrn_measured_fraction_theta_max 0.994
_diffrn_measurement_device_type R-axis-IV
_diffrn_measurement_method \w
_diffrn_radiation_monochromator graphite
_diffrn_radiation_source 'fine-focus sealed tube'
_diffrn_radiation_type MoK\a
_diffrn_radiation_wavelength 0.71073
_diffrn_reflns_av_R_equivalents 0.0637
_diffrn_reflns_av_sigmaI/netI 0.0847
_diffrn_reflns_limit_h_max 9
_diffrn_reflns_limit_h_min -17
_diffrn_reflns_limit_k_max 21
_diffrn_reflns_limit_k_min -22
_diffrn_reflns_limit_l_max 22
_diffrn_reflns_limit_l_min -22
_diffrn_reflns_number 25342
_diffrn_reflns_theta_full 25.00
_diffrn_reflns_theta_max 25.00
_diffrn_reflns_theta_min 2.05
_diffrn_standards_decay_% 0
_diffrn_standards_interval_count 0
_diffrn_standards_interval_time 0
_diffrn_standards_number 0
_exptl_absorpt_coefficient_mu 21.247
_exptl_absorpt_correction_T_max 0.2034
_exptl_absorpt_correction_T_min 0.1428
_exptl_absorpt_correction_type empirical
_exptl_absorpt_process_details '(Higashi, 1995)'
_exptl_crystal_colour green
_exptl_crystal_density_diffrn 3.642
_exptl_crystal_density_method 'not measured'
_exptl_crystal_description Block
_exptl_crystal_F_000 5030
_exptl_crystal_size_max 0.15
_exptl_crystal_size_mid 0.12
_exptl_crystal_size_min 0.11
_refine_diff_density_max 2.483
_refine_diff_density_min -3.166
_refine_diff_density_rms 0.356
_refine_ls_extinction_method none
_refine_ls_goodness_of_fit_ref 0.976
_refine_ls_hydrogen_treatment mixed
_refine_ls_matrix_type full
_refine_ls_number_parameters 787
_refine_ls_number_reflns 9318
_refine_ls_number_restraints 138
_refine_ls_restrained_S_all 0.971
_refine_ls_R_factor_all 0.0728
_refine_ls_R_factor_gt 0.0465
_refine_ls_shift/su_max 0.001
_refine_ls_shift/su_mean 0.000
_refine_ls_structure_factor_coef Fsqd
_refine_ls_weighting_details 'calc w=1/[\s^2^(Fo^2^)+(0.0612P)^2^+0.0000P] where P=(Fo^2^+2Fc^2^)/3'
_refine_ls_weighting_scheme calc
_refine_ls_wR_factor_gt 0.1138
_refine_ls_wR_factor_ref 0.1254
_reflns_number_gt 6631
_reflns_number_total 9318
_reflns_threshold_expression >2sigma(I)
_cod_data_source_file cg070234v-file001.cif
_cod_data_source_block njy1
_cod_depositor_comments
;
The following automatic conversions were performed:

'_symmetry_cell_setting' value 'Monoclinic' changed to 'monoclinic'
according to /home/saulius/struct/CIF-dictionaries/cif_core.dic
dictionary named 'cif_core.dic' version 2.4.1 from
2010-06-29.

'_exptl_absorpt_correction_type' value 'Empirical'
changed to 'empirical' according to
/home/saulius/struct/CIF-dictionaries/cif_core.dic dictionary named
'cif_core.dic' version 2.4.1 from 2010-06-29.

Automatic conversion script
Id: cif_fix_values 1715 2011-07-08 13:25:40Z adriana 
;
_cod_original_sg_symbol_H-M P2(1)/m
_cod_original_formula_sum 'C44 H60 Cu2 N8 O82.50 V2 W18 Y'
_cod_database_code 4503076

loop_
_symmetry_equiv_pos_as_xyz
'x, y, z'
'-x, y+1/2, -z'
'-x, -y, -z'
'x, -y-1/2, z'

loop_
_atom_site_label
_atom_site_type_symbol
_atom_site_fract_x
_atom_site_fract_y
_atom_site_fract_z
_atom_site_U_iso_or_equiv
_atom_site_adp_type
_atom_site_occupancy
_atom_site_symmetry_multiplicity
_atom_site_calc_flag
_atom_site_refinement_flags
Cu1 Cu 1.83510(18) 0.7500 0.84988(12) 0.0287(6) Uani 1 2 d S
Cu2 Cu 1.61381(18) 0.7500 0.77699(13) 0.0306(6) Uani 1 2 d S
Y1 Y 1.06209(19) 0.7500 0.63812(14) 0.0537(6) Uani 1 2 d SU
V1 V 0.7225(2) 0.2500 0.79564(14) 0.0131(6) Uani 1 2 d S
V2 V 0.4724(2) 0.2500 0.67573(15) 0.0159(7) Uani 1 2 d S
W1 W 0.96278(6) 0.2500 0.80575(5) 0.0320(2) Uani 1 2 d S
W2 W 0.89821(4) 0.33829(3) 0.93753(3) 0.03154(17) Uani 1 1 d .
W3 W 0.78827(4) 0.34748(3) 0.65729(3) 0.02402(15) Uani 1 1 d .
W4 W 0.72436(4) 0.43544(3) 0.78891(3) 0.02735(16) Uani 1 1 d .
W5 W 0.65290(4) 0.33928(3) 0.93605(3) 0.02760(16) Uani 1 1 d .
W6 W 0.53982(4) 0.34789(3) 0.53947(3) 0.02514(15) Uani 1 1 d .
W7 W 0.47605(4) 0.43638(3) 0.67207(3) 0.02715(16) Uani 1 1 d .
W8 W 0.40495(4) 0.33858(3) 0.81787(3) 0.02901(16) Uani 1 1 d .
W9 W 0.31733(6) 0.2500 0.49243(4) 0.0275(2) Uani 1 2 d S
W10 W 0.25309(4) 0.33837(3) 0.62317(3) 0.03424(17) Uani 1 1 d .
O1 O 1.0644(9) 0.2500 0.7867(7) 0.029(3) Uani 1 2 d S
O2 O 0.9594(7) 0.3964(4) 1.0022(5) 0.035(2) Uani 1 1 d .
O3 O 0.8483(6) 0.3759(4) 0.5995(5) 0.028(2) Uani 1 1 d .
O4 O 0.7408(7) 0.5218(4) 0.8121(5) 0.034(3) Uani 1 1 d .
O5 O 0.6530(7) 0.3961(5) 1.0064(5) 0.037(3) Uani 1 1 d .
O6 O 0.5478(7) 0.3760(5) 0.4544(5) 0.036(2) Uani 1 1 d .
O7 O 0.4455(7) 0.5215(4) 0.6746(5) 0.037(3) Uani 1 1 d .
O8 O 0.3533(7) 0.3958(5) 0.8632(5) 0.040(3) Uani 1 1 d .
O9 O 0.2651(9) 0.2500 0.3989(7) 0.032(3) Uani 1 2 d S
O10 O 0.1644(7) 0.3946(5) 0.6148(5) 0.043(3) Uani 1 1 d .
O11 O 0.9862(6) 0.3210(4) 0.8828(5) 0.022(2) Uani 1 1 d .
O12 O 0.9382(10) 0.2500 0.9851(7) 0.029(3) Uani 1 2 d S
O13 O 0.8927(6) 0.3172(4) 0.7363(5) 0.025(2) Uani 1 1 d .
O14 O 0.8360(6) 0.3996(4) 0.8591(4) 0.026(2) Uani 1 1 d .
O15 O 0.7863(6) 0.3296(4) 0.9609(5) 0.022(2) Uani 1 1 d .
O16 O 0.7715(9) 0.2500 0.6334(6) 0.020(3) Uani 1 2 d S
O17 O 0.7835(6) 0.4325(4) 0.7118(5) 0.023(2) Uani 1 1 d .
O18 O 0.6640(6) 0.3989(4) 0.8582(4) 0.023(2) Uani 1 1 d .
O19 O 0.6506(9) 0.2500 0.9853(6) 0.024(3) Uani 1 2 d S
O20 O 0.6657(6) 0.3640(4) 0.5955(5) 0.025(2) Uani 1 1 d .
O21 O 0.6053(6) 0.4455(4) 0.7193(5) 0.024(2) Uani 1 1 d .
O22 O 0.5237(7) 0.3330(4) 0.8908(5) 0.027(2) Uani 1 1 d .
O23 O 0.5681(9) 0.2500 0.5387(6) 0.021(3) Uani 1 2 d S
O24 O 0.4997(7) 0.4328(4) 0.5763(5) 0.028(2) Uani 1 1 d .
O25 O 0.4618(7) 0.3994(4) 0.7624(5) 0.029(2) Uani 1 1 d .
O26 O 0.3708(9) 0.2500 0.8511(7) 0.031(3) Uani 1 2 d S
O27 O 0.4116(6) 0.3175(4) 0.5056(4) 0.023(2) Uani 1 1 d .
O28 O 0.3532(6) 0.3991(4) 0.6265(5) 0.027(2) Uani 1 1 d .
O29 O 0.3070(7) 0.3309(4) 0.7287(5) 0.030(2) Uani 1 1 d .
O30 O 0.2399(6) 0.3191(4) 0.5201(5) 0.027(2) Uani 1 1 d .
O31 O 0.1918(9) 0.2500 0.6267(7) 0.028(3) Uani 1 2 d S
O32 O 0.7099(6) 0.3232(4) 0.7429(5) 0.023(2) Uani 1 1 d .
O33 O 0.6568(9) 0.2500 0.8539(6) 0.023(3) Uani 1 2 d S
O34 O 0.8378(8) 0.2500 0.8517(6) 0.020(3) Uani 1 2 d S
O35 O 0.5216(6) 0.3235(4) 0.6544(5) 0.022(2) Uani 1 1 d .
O36 O 0.4675(9) 0.2500 0.7647(6) 0.023(3) Uani 1 2 d S
O37 O 0.3565(9) 0.2500 0.6191(6) 0.022(3) Uani 1 2 d S
O1A O 1.6611(8) 0.6752(5) 0.7273(5) 0.035(2) Uani 1 1 d .
O2A O 1.8165(8) 0.6785(5) 0.7720(5) 0.040(3) Uani 1 1 d .
O3A O 1.1170(9) 0.6180(6) 0.6610(6) 0.0584(12) Uani 1 1 d U
O4A O 1.0792(9) 0.6781(6) 0.7459(6) 0.0562(9) Uani 1 1 d U
N1 N 1.8298(8) 0.6818(6) 0.9303(6) 0.028(3) Uani 1 1 d .
N2 N 1.5798(9) 0.6821(6) 0.8437(7) 0.038(3) Uani 1 1 d .
N3 N 1.7531(9) 0.5174(5) 0.5546(7) 0.034(3) Uani 1 1 d .
N4 N 1.0289(15) 0.4391(8) 0.8158(11) 0.090(4) Uani 1 1 d U
C1 C 1.8357(11) 0.6136(7) 0.9273(7) 0.038(4) Uani 1 1 d D
H1A H 1.8523 0.5938 0.8878 0.046 Uiso 1 1 calc R
C2 C 1.8188(12) 0.5705(7) 0.9789(7) 0.049(5) Uani 1 1 d D
H2A H 1.8269 0.5222 0.9770 0.058 Uiso 1 1 calc R
C3 C 1.7896(13) 0.6001(8) 1.0333(10) 0.063(6) Uani 1 1 d D
H3A H 1.7721 0.5712 1.0668 0.076 Uiso 1 1 calc R
C4 C 1.7848(13) 0.6707(7) 1.0410(8) 0.055(5) Uani 1 1 d D
H4A H 1.7698 0.6909 1.0811 0.066 Uiso 1 1 calc R
C5 C 1.8030(10) 0.7102(7) 0.9867(7) 0.035(4) Uani 1 1 d D
C6 C 1.5776(12) 0.6109(8) 0.8372(10) 0.058(5) Uani 1 1 d D
H6A H 1.5900 0.5899 0.7964 0.069 Uiso 1 1 calc R
C7 C 1.5575(14) 0.5706(9) 0.8898(10) 0.071(6) Uani 1 1 d D
H7A H 1.5582 0.5220 0.8859 0.085 Uiso 1 1 calc R
C8 C 1.5365(15) 0.6010(9) 0.9478(11) 0.084(7) Uani 1 1 d D
H8A H 1.5234 0.5729 0.9841 0.101 Uiso 1 1 calc R
C9 C 1.5342(13) 0.6713(9) 0.9539(8) 0.060(5) Uani 1 1 d D
H9A H 1.5180 0.6921 0.9932 0.072 Uiso 1 1 calc R
C10 C 1.5561(10) 0.7113(8) 0.9016(7) 0.036(4) Uani 1 1 d D
C11 C 1.8288(12) 0.5455(7) 0.5996(8) 0.044(4) Uani 1 1 d D
H11A H 1.8860 0.5356 0.5924 0.053 Uiso 1 1 calc R
C12 C 1.8250(9) 0.5884(7) 0.6563(7) 0.042(4) Uani 1 1 d D
H12A H 1.8803 0.6065 0.6870 0.051 Uiso 1 1 calc R
C13 C 1.7445(8) 0.6064(6) 0.6705(6) 0.026(3) Uani 1 1 d D
C14 C 1.6685(9) 0.5754(6) 0.6229(6) 0.032(4) Uani 1 1 d D
H14A H 1.6112 0.5844 0.6305 0.039 Uiso 1 1 calc R
C15 C 1.6697(12) 0.5325(6) 0.5652(6) 0.038(4) Uani 1 1 d D
H15A H 1.6150 0.5139 0.5340 0.045 Uiso 1 1 calc R
C16 C 1.7413(11) 0.6543(5) 0.7251(6) 0.028(3) Uani 1 1 d D
C17 C 1.0233(16) 0.5007(8) 0.8478(11) 0.078(7) Uani 1 1 d D
H17A H 1.0034 0.5039 0.8901 0.094 Uiso 1 1 calc R
C18 C 1.0480(14) 0.5585(8) 0.8159(11) 0.089(8) Uani 1 1 d D
H18A H 1.0418 0.6018 0.8368 0.107 Uiso 1 1 calc R
C19 C 1.0809(13) 0.5581(7) 0.7560(9) 0.0574(12) Uani 1 1 d DU
C20 C 1.0873(17) 0.4928(7) 0.7296(12) 0.090(4) Uani 1 1 d DU
H20A H 1.1101 0.4877 0.6889 0.109 Uiso 1 1 calc R
C21 C 1.0618(18) 0.4344(9) 0.7600(12) 0.090(4) Uani 1 1 d DU
H21A H 1.0683 0.3906 0.7403 0.109 Uiso 1 1 calc R
C22 C 1.0950(13) 0.6194(8) 0.7225(10) 0.0574(10) Uani 1 1 d DU
O1W O 1.9867(12) 0.7500 0.8617(8) 0.049(4) Uani 1 2 d SU
O2W O 1.4823(17) 0.7755(10) 0.6866(12) 0.063(7) Uani 0.50 1 d PU
O3W O 1.1123(16) 0.7500 0.5352(12) 0.092(7) Uani 1 2 d SU
O4W O 0.9231(15) 0.7500 0.6788(11) 0.082(6) Uani 1 2 d SU
O5W O 0.9551(10) 0.8270(6) 0.5554(8) 0.074(4) Uani 1 1 d U
O6W O 1.2202(13) 0.7500 0.6863(10) 0.066(5) Uani 1 2 d SU
O7W O 1.000(2) 0.7500 0.3932(14) 0.033(6) Uani 0.50 2 d SPU
O8W O 0.7464(15) 0.0652(10) 0.4345(11) 0.043(5) Uani 0.50 1 d PU
O9W O 0.7065(16) 0.4579(10) 1.1523(12) 0.049(6) Uani 0.50 1 d PU
O10W O 1.0267(19) 0.5686(12) 0.4870(14) 0.067(7) Uani 0.50 1 d PU
O11W O 1.341(3) 0.8558(18) 0.751(2) 0.032(9) Uani 0.25 1 d PU
O12W O 1.289(2) 0.7500 0.5393(17) 0.053(8) Uani 0.50 2 d SPU
O13W O 1.370(3) 0.843(2) 0.655(2) 0.047(11) Uani 0.25 1 d PU
O14W O 0.743(5) 0.2500 1.136(3) 0.145(18) Uani 0.50 2 d SPU

loop_
_atom_site_aniso_label
_atom_site_aniso_U_11
_atom_site_aniso_U_22
_atom_site_aniso_U_33
_atom_site_aniso_U_23
_atom_site_aniso_U_13
_atom_site_aniso_U_12
Cu1 0.0330(15) 0.0332(12) 0.0177(12) 0.000 0.0036(11) 0.000
Cu2 0.0319(15) 0.0362(13) 0.0278(13) 0.000 0.0149(11) 0.000
Y1 0.0454(16) 0.0638(14) 0.0465(14) 0.000 0.0047(12) 0.000
V1 0.0107(16) 0.0141(13) 0.0123(14) 0.000 0.0001(12) 0.000
V2 0.0122(17) 0.0204(14) 0.0137(15) 0.000 0.0016(12) 0.000
W1 0.0256(5) 0.0344(4) 0.0328(5) 0.000 0.0034(4) 0.000
W2 0.0294(4) 0.0307(3) 0.0282(3) -0.0031(2) -0.0016(3) -0.0022(3)
W3 0.0257(3) 0.0217(3) 0.0246(3) 0.0023(2) 0.0072(2) -0.0013(2)
W4 0.0341(4) 0.0185(3) 0.0265(3) -0.0018(2) 0.0042(3) -0.0005(2)
W5 0.0333(4) 0.0296(3) 0.0193(3) -0.0048(2) 0.0067(3) 0.0006(3)
W6 0.0269(3) 0.0270(3) 0.0207(3) 0.0038(2) 0.0056(2) 0.0000(2)
W7 0.0315(4) 0.0229(3) 0.0256(3) 0.0024(2) 0.0061(3) 0.0069(2)
W8 0.0303(4) 0.0344(3) 0.0239(3) -0.0029(2) 0.0104(3) 0.0034(3)
W9 0.0229(5) 0.0344(4) 0.0217(4) 0.000 0.0011(3) 0.000
W10 0.0243(4) 0.0445(3) 0.0310(3) -0.0034(2) 0.0035(3) 0.0077(3)
O1 0.023(8) 0.023(6) 0.044(8) 0.000 0.015(7) 0.000
O2 0.024(6) 0.036(5) 0.039(6) -0.004(4) -0.002(5) -0.001(4)
O3 0.024(6) 0.033(5) 0.026(5) 0.004(4) 0.004(4) -0.004(4)
O4 0.041(7) 0.018(4) 0.036(6) -0.007(4) 0.000(5) 0.005(4)
O5 0.037(7) 0.046(5) 0.026(5) -0.010(4) 0.008(5) -0.001(5)
O6 0.031(6) 0.047(6) 0.028(5) 0.014(4) 0.006(5) -0.001(5)
O7 0.027(6) 0.029(5) 0.051(6) -0.002(4) 0.005(5) 0.015(5)
O8 0.042(7) 0.048(6) 0.031(6) -0.008(4) 0.011(5) 0.019(5)
O9 0.022(8) 0.040(7) 0.029(8) 0.000 -0.001(6) 0.000
O10 0.037(7) 0.051(6) 0.036(6) -0.014(5) 0.000(5) 0.011(5)
O11 0.021(5) 0.019(4) 0.030(5) -0.002(4) 0.012(4) -0.003(4)
O12 0.035(9) 0.019(6) 0.030(7) 0.000 0.006(6) 0.000
O13 0.021(5) 0.032(5) 0.021(5) 0.005(4) 0.006(4) 0.004(4)
O14 0.028(6) 0.024(4) 0.019(5) 0.005(3) -0.003(4) -0.005(4)
O15 0.019(5) 0.025(4) 0.020(5) -0.006(3) 0.005(4) 0.008(4)
O16 0.025(8) 0.021(6) 0.013(6) 0.000 0.007(5) 0.000
O17 0.024(6) 0.011(4) 0.034(5) 0.001(3) 0.008(4) -0.003(4)
O18 0.022(5) 0.030(4) 0.016(4) 0.000(3) 0.002(4) 0.016(4)
O19 0.021(8) 0.030(6) 0.020(7) 0.000 0.005(6) 0.000
O20 0.029(6) 0.018(4) 0.030(5) 0.000(4) 0.011(4) 0.006(4)
O21 0.018(5) 0.022(4) 0.035(5) 0.009(4) 0.012(4) 0.005(4)
O22 0.031(6) 0.036(5) 0.018(5) 0.001(4) 0.013(4) -0.001(4)
O23 0.023(8) 0.024(6) 0.013(6) 0.000 0.001(5) 0.000
O24 0.033(6) 0.021(4) 0.027(5) 0.006(3) 0.005(4) 0.003(4)
O25 0.033(6) 0.028(5) 0.021(5) 0.004(4) 0.002(4) -0.002(4)
O26 0.031(9) 0.043(7) 0.020(7) 0.000 0.010(6) 0.000
O27 0.024(5) 0.022(4) 0.020(5) 0.007(3) 0.004(4) 0.007(4)
O28 0.020(5) 0.027(4) 0.030(5) 0.001(4) -0.001(4) 0.006(4)
O29 0.023(6) 0.041(5) 0.020(5) 0.004(4) 0.001(4) 0.000(4)
O30 0.016(5) 0.031(5) 0.027(5) 0.002(4) -0.002(4) 0.006(4)
O31 0.033(9) 0.032(7) 0.028(7) 0.000 0.026(6) 0.000
O32 0.015(5) 0.023(4) 0.030(5) 0.000(4) 0.003(4) 0.013(4)
O33 0.033(8) 0.023(6) 0.017(6) 0.000 0.016(6) 0.000
O34 0.016(7) 0.022(6) 0.019(6) 0.000 -0.003(5) 0.000
O35 0.021(5) 0.020(4) 0.023(5) 0.001(3) 0.002(4) -0.006(4)
O36 0.018(7) 0.036(7) 0.010(6) 0.000 -0.001(5) 0.000
O37 0.022(8) 0.027(6) 0.019(6) 0.000 0.010(6) 0.000
O1A 0.046(7) 0.035(5) 0.035(6) -0.008(4) 0.030(5) -0.003(5)
O2A 0.049(8) 0.038(5) 0.030(6) -0.004(4) 0.006(5) 0.001(5)
O3A 0.050(2) 0.066(2) 0.051(2) 0.0027(17) 0.004(2) -0.0009(17)
O4A 0.0480(18) 0.0653(16) 0.0494(16) 0.0015(10) 0.0048(15) -0.0004(10)
N1 0.026(7) 0.038(7) 0.021(6) -0.004(5) 0.008(5) -0.014(5)
N2 0.039(8) 0.038(7) 0.040(8) -0.001(5) 0.019(6) -0.007(6)
N3 0.039(8) 0.024(6) 0.038(7) -0.003(5) 0.009(6) 0.008(6)
N4 0.137(12) 0.059(6) 0.098(10) -0.025(6) 0.069(9) -0.037(7)
C1 0.039(10) 0.047(9) 0.025(8) -0.002(6) 0.006(7) -0.005(8)
C2 0.067(13) 0.039(8) 0.034(9) 0.010(7) 0.004(9) -0.014(9)
C3 0.050(13) 0.079(14) 0.068(14) 0.036(11) 0.030(11) 0.010(11)
C4 0.076(15) 0.070(12) 0.020(8) 0.005(8) 0.013(9) -0.018(11)
C5 0.013(8) 0.060(9) 0.030(8) 0.008(7) 0.000(6) -0.008(7)
C6 0.056(13) 0.043(9) 0.088(14) 0.022(9) 0.043(11) 0.001(9)
C7 0.048(13) 0.049(11) 0.12(2) 0.032(12) 0.035(13) -0.001(9)
C8 0.072(16) 0.113(19) 0.080(16) 0.058(14) 0.044(13) 0.024(14)
C9 0.062(14) 0.084(13) 0.033(10) 0.025(9) 0.014(9) -0.015(11)
C10 0.018(8) 0.075(10) 0.017(7) 0.007(7) 0.008(6) 0.000(7)
C11 0.040(11) 0.039(8) 0.060(11) -0.004(8) 0.023(9) -0.003(8)
C12 0.044(11) 0.028(7) 0.043(9) -0.015(6) -0.006(8) -0.004(7)
C13 0.021(8) 0.024(6) 0.031(8) -0.001(5) 0.005(6) -0.008(6)
C14 0.041(10) 0.026(7) 0.025(8) -0.003(5) 0.001(7) -0.004(7)
C15 0.063(12) 0.030(7) 0.013(7) 0.007(5) 0.000(7) -0.011(8)
C16 0.041(10) 0.015(6) 0.029(8) 0.010(5) 0.012(7) -0.004(6)
C17 0.12(2) 0.055(11) 0.054(12) 0.015(9) 0.025(13) 0.010(12)
C18 0.074(17) 0.028(9) 0.15(2) 0.015(11) 0.001(16) -0.003(10)
C19 0.050(2) 0.066(2) 0.050(2) 0.0025(17) 0.004(2) -0.0004(17)
C20 0.137(12) 0.059(6) 0.098(10) -0.025(6) 0.069(9) -0.037(7)
C21 0.137(12) 0.059(6) 0.098(10) -0.025(6) 0.069(9) -0.037(7)
C22 0.049(2) 0.0659(19) 0.0505(19) 0.0021(14) 0.0045(17) -0.0006(14)
O1W 0.049(4) 0.049(4) 0.048(4) 0.000 0.0141(15) 0.000
O2W 0.063(7) 0.063(7) 0.063(7) 0.0002(10) 0.018(2) -0.0002(10)
O3W 0.092(7) 0.093(7) 0.092(7) 0.000 0.027(2) 0.000
O4W 0.082(6) 0.082(6) 0.082(6) 0.000 0.024(2) 0.000
O5W 0.074(4) 0.074(4) 0.074(4) 0.0005(10) 0.0214(15) 0.0002(10)
O6W 0.066(5) 0.066(5) 0.066(5) 0.000 0.0191(17) 0.000
O7W 0.033(6) 0.033(6) 0.033(6) 0.000 0.010(2) 0.000
O8W 0.043(5) 0.043(5) 0.043(5) 0.0005(10) 0.0124(18) -0.0005(10)
O9W 0.049(6) 0.049(6) 0.048(6) -0.0004(10) 0.0139(19) 0.0002(10)
O10W 0.067(7) 0.067(7) 0.067(7) -0.0004(10) 0.020(2) 0.0001(10)
O11W 0.032(9) 0.032(9) 0.032(9) -0.0003(10) 0.009(3) -0.0001(10)
O12W 0.052(8) 0.053(8) 0.053(8) 0.000 0.015(3) 0.000
O13W 0.047(11) 0.047(11) 0.047(11) 0.0000(10) 0.014(3) -0.0001(10)
O14W 0.145(18) 0.145(18) 0.145(18) 0.000 0.042(5) 0.000

loop_
_atom_type_symbol
_atom_type_description
_atom_type_scat_dispersion_real
_atom_type_scat_dispersion_imag
_atom_type_scat_source
C C 0.0033 0.0016 'International Tables Vol C Tables 4.2.6.8 and 6.1.1.4'
H H 0.0000 0.0000 'International Tables Vol C Tables 4.2.6.8 and 6.1.1.4'
Cu Cu 0.3201 1.2651 'International Tables Vol C Tables 4.2.6.8 and 6.1.1.4'
N N 0.0061 0.0033 'International Tables Vol C Tables 4.2.6.8 and 6.1.1.4'
O O 0.0106 0.0060 'International Tables Vol C Tables 4.2.6.8 and 6.1.1.4'
V V 0.3005 0.5294 'International Tables Vol C Tables 4.2.6.8 and 6.1.1.4'
W W -0.8490 6.8722 'International Tables Vol C Tables 4.2.6.8 and 6.1.1.4'
Y Y -2.7962 3.5667 'International Tables Vol C Tables 4.2.6.8 and 6.1.1.4'

loop_
_geom_angle_atom_site_label_1
_geom_angle_atom_site_label_2
_geom_angle_atom_site_label_3
_geom_angle
_geom_angle_site_symmetry_1
_geom_angle_site_symmetry_3
O2A Cu1 O2A 88.2(6) 4_575 .
O2A Cu1 N1 94.7(4) 4_575 4_575
O2A Cu1 N1 169.0(5) . 4_575
O2A Cu1 N1 169.0(5) 4_575 .
O2A Cu1 N1 94.7(4) . .
N1 Cu1 N1 80.5(6) 4_575 .
O2A Cu1 O1W 89.7(5) 4_575 .
O2A Cu1 O1W 89.7(5) . .
N1 Cu1 O1W 100.9(5) 4_575 .
N1 Cu1 O1W 100.9(5) . .
O1A Cu2 O1A 94.1(6) 4_575 .
O1A Cu2 N2 91.3(5) 4_575 4_575
O1A Cu2 N2 169.8(5) . 4_575
O1A Cu2 N2 169.8(5) 4_575 .
O1A Cu2 N2 91.3(5) . .
N2 Cu2 N2 82.2(7) 4_575 .
O1A Cu2 O2W 99.3(6) 4_575 4_575
O1A Cu2 O2W 81.1(7) . 4_575
N2 Cu2 O2W 106.6(7) 4_575 4_575
N2 Cu2 O2W 90.1(7) . 4_575
O1A Cu2 O2W 81.1(7) 4_575 .
O1A Cu2 O2W 99.3(6) . .
N2 Cu2 O2W 90.1(7) 4_575 .
N2 Cu2 O2W 106.6(7) . .
O2W Cu2 O2W 24.9(10) 4_575 .
O3W Y1 O6W 76.7(7) . .
O3W Y1 O5W 77.0(6) . 4_575
O6W Y1 O5W 133.2(4) . 4_575
O3W Y1 O5W 77.0(6) . .
O6W Y1 O5W 133.2(4) . .
O5W Y1 O5W 75.8(6) 4_575 .
O3W Y1 O4A 137.6(4) . 4_575
O6W Y1 O4A 79.8(5) . 4_575
O5W Y1 O4A 142.0(5) 4_575 4_575
O5W Y1 O4A 94.8(4) . 4_575
O3W Y1 O4A 137.6(4) . .
O6W Y1 O4A 79.8(5) . .
O5W Y1 O4A 94.8(4) 4_575 .
O5W Y1 O4A 142.0(5) . .
O4A Y1 O4A 69.8(6) 4_575 .
O3W Y1 O4W 143.0(7) . .
O6W Y1 O4W 140.3(7) . .
O5W Y1 O4W 74.0(5) 4_575 .
O5W Y1 O4W 74.0(5) . .
O4A Y1 O4W 68.0(5) 4_575 .
O4A Y1 O4W 68.0(5) . .
O3W Y1 O3A 88.4(3) . 4_575
O6W Y1 O3A 72.3(3) . 4_575
O5W Y1 O3A 144.1(4) 4_575 4_575
O5W Y1 O3A 69.0(4) . 4_575
O4A Y1 O3A 50.7(4) 4_575 4_575
O4A Y1 O3A 117.1(4) . 4_575
O4W Y1 O3A 101.9(3) . 4_575
O3W Y1 O3A 88.4(3) . .
O6W Y1 O3A 72.3(3) . .
O5W Y1 O3A 69.0(4) 4_575 .
O5W Y1 O3A 144.1(4) . .
O4A Y1 O3A 117.1(4) 4_575 .
O4A Y1 O3A 50.7(4) . .
O4W Y1 O3A 101.9(3) . .
O3A Y1 O3A 144.2(5) 4_575 .
O3W Y1 C22 114.6(5) . 4_575
O6W Y1 C22 78.0(4) . 4_575
O5W Y1 C22 148.7(5) 4_575 4_575
O5W Y1 C22 78.7(5) . 4_575
O4A Y1 C22 24.8(4) 4_575 4_575
O4A Y1 C22 94.0(5) . 4_575
O4W Y1 C22 81.7(5) . 4_575
O3A Y1 C22 26.3(4) 4_575 4_575
O3A Y1 C22 136.8(4) . 4_575
O3W Y1 C22 114.6(5) . .
O6W Y1 C22 78.0(4) . .
O5W Y1 C22 78.7(5) 4_575 .
O5W Y1 C22 148.7(5) . .
O4A Y1 C22 94.0(5) 4_575 .
O4A Y1 C22 24.8(4) . .
O4W Y1 C22 81.7(5) . .
O3A Y1 C22 136.8(4) 4_575 .
O3A Y1 C22 26.3(4) . .
C22 Y1 C22 117.3(7) 4_575 .
O33 V1 O32 113.3(4) . 4_565
O33 V1 O32 113.3(4) . .
O32 V1 O32 111.4(6) 4_565 .
O33 V1 O34 106.3(6) . .
O32 V1 O34 106.0(4) 4_565 .
O32 V1 O34 106.0(4) . .
O35 V2 O35 112.3(7) . 4_565
O35 V2 O36 112.5(4) . .
O35 V2 O36 112.5(4) 4_565 .
O35 V2 O37 106.5(4) . .
O35 V2 O37 106.5(4) 4_565 .
O36 V2 O37 106.0(6) . .
O1 W1 O13 102.3(4) . 4_565
O1 W1 O13 102.3(4) . .
O13 W1 O13 84.2(5) 4_565 .
O1 W1 O11 100.4(4) . .
O13 W1 O11 157.2(4) 4_565 .
O13 W1 O11 89.2(4) . .
O1 W1 O11 100.4(4) . 4_565
O13 W1 O11 89.2(4) 4_565 4_565
O13 W1 O11 157.2(4) . 4_565
O11 W1 O11 88.6(5) . 4_565
O1 W1 O34 170.7(5) . .
O13 W1 O34 84.5(4) 4_565 .
O13 W1 O34 84.5(4) . .
O11 W1 O34 73.1(3) . .
O11 W1 O34 73.1(3) 4_565 .
O2 W2 O15 103.2(4) . .
O2 W2 O14 101.3(4) . .
O15 W2 O14 87.8(4) . .
O2 W2 O12 101.9(4) . .
O15 W2 O12 89.7(5) . .
O14 W2 O12 156.6(4) . .
O2 W2 O11 100.2(4) . .
O15 W2 O11 156.6(3) . .
O14 W2 O11 87.3(4) . .
O12 W2 O11 85.8(5) . .
O2 W2 O34 170.6(4) . .
O15 W2 O34 84.3(4) . .
O14 W2 O34 84.4(3) . .
O12 W2 O34 72.2(4) . .
O11 W2 O34 72.4(4) . .
O3 W3 O20 99.3(4) . .
O3 W3 O16 102.7(5) . .
O20 W3 O16 88.8(4) . .
O3 W3 O13 97.0(4) . .
O20 W3 O13 163.5(4) . .
O16 W3 O13 84.9(4) . .
O3 W3 O17 100.4(4) . .
O20 W3 O17 90.3(3) . .
O16 W3 O17 156.7(5) . .
O13 W3 O17 89.5(4) . .
O3 W3 O32 172.5(3) . .
O20 W3 O32 81.6(3) . .
O16 W3 O32 84.8(4) . .
O13 W3 O32 82.6(4) . .
O17 W3 O32 72.1(3) . .
O4 W4 O21 96.7(4) . .
O4 W4 O17 99.1(4) . .
O21 W4 O17 92.1(4) . .
O4 W4 O18 103.8(4) . .
O21 W4 O18 88.0(4) . .
O17 W4 O18 156.9(3) . .
O4 W4 O14 97.7(4) . .
O21 W4 O14 164.9(3) . .
O17 W4 O14 90.1(4) . .
O18 W4 O14 84.2(4) . .
O4 W4 O32 171.5(4) . .
O21 W4 O32 82.4(3) . .
O17 W4 O32 72.6(3) . .
O18 W4 O32 84.6(3) . .
O14 W4 O32 84.0(3) . .
O5 W5 O22 99.0(4) . .
O5 W5 O18 103.6(4) . .
O22 W5 O18 90.1(4) . .
O5 W5 O15 96.1(4) . .
O22 W5 O15 164.8(3) . .
O18 W5 O15 85.7(4) . .
O5 W5 O19 100.6(5) . .
O22 W5 O19 90.0(4) . .
O18 W5 O19 155.5(4) . .
O15 W5 O19 87.8(4) . .
O5 W5 O33 171.8(4) . .
O22 W5 O33 82.9(4) . .
O18 W5 O33 84.4(3) . .
O15 W5 O33 82.2(4) . .
O19 W5 O33 71.3(4) . .
O6 W6 O20 97.8(4) . .
O6 W6 O23 102.8(5) . .
O20 W6 O23 88.5(4) . .
O6 W6 O24 100.7(4) . .
O20 W6 O24 91.9(4) . .
O23 W6 O24 156.3(5) . .
O6 W6 O27 96.9(4) . .
O20 W6 O27 164.9(3) . .
O23 W6 O27 84.8(4) . .
O24 W6 O27 88.9(4) . .
O6 W6 O35 173.0(4) . .
O20 W6 O35 83.5(3) . .
O23 W6 O35 84.1(4) . .
O24 W6 O35 72.4(3) . .
O27 W6 O35 82.4(3) . .
O7 W7 O21 98.6(4) . .
O7 W7 O25 103.2(4) . .
O21 W7 O25 89.1(4) . .
O7 W7 O24 100.6(4) . .
O21 W7 O24 89.8(4) . .
O25 W7 O24 156.0(3) . .
O7 W7 O28 97.6(4) . .
O21 W7 O28 163.7(3) . .
O25 W7 O28 85.2(4) . .
O24 W7 O28 89.3(4) . .
O7 W7 O35 172.6(4) . .
O21 W7 O35 81.1(3) . .
O25 W7 O35 84.2(3) . .
O24 W7 O35 72.0(3) . .
O28 W7 O35 83.1(3) . .
O8 W8 O29 98.0(4) . .
O8 W8 O22 98.4(4) . .
O29 W8 O22 163.2(4) . .
O8 W8 O25 103.0(5) . .
O29 W8 O25 85.6(4) . .
O22 W8 O25 87.1(4) . .
O8 W8 O26 101.3(5) . .
O29 W8 O26 90.3(5) . .
O22 W8 O26 90.1(5) . .
O25 W8 O26 155.7(5) . .
O8 W8 O36 172.5(4) . .
O29 W8 O36 82.6(4) . .
O22 W8 O36 81.6(4) . .
O25 W8 O36 84.5(4) . .
O26 W8 O36 71.2(4) . .
O9 W9 O27 103.9(4) . .
O9 W9 O27 103.9(4) . 4_565
O27 W9 O27 86.5(5) . 4_565
O9 W9 O30 98.3(4) . 4_565
O27 W9 O30 157.8(3) . 4_565
O27 W9 O30 89.5(4) 4_565 4_565
O9 W9 O30 98.3(4) . .
O27 W9 O30 89.5(4) . .
O27 W9 O30 157.8(3) 4_565 .
O30 W9 O30 86.1(5) 4_565 .
O9 W9 O37 168.1(6) . .
O27 W9 O37 84.6(3) . .
O27 W9 O37 84.6(3) 4_565 .
O30 W9 O37 73.3(3) 4_565 .
O30 W9 O37 73.3(3) . .
O10 W10 O28 102.6(5) . .
O10 W10 O29 103.3(4) . .
O28 W10 O29 85.2(4) . .
O10 W10 O30 100.4(4) . .
O28 W10 O30 89.9(4) . .
O29 W10 O30 156.3(4) . .
O10 W10 O31 100.6(5) . .
O28 W10 O31 156.8(4) . .
O29 W10 O31 87.9(5) . .
O30 W10 O31 87.5(5) . .
O10 W10 O37 170.1(4) . .
O28 W10 O37 84.7(4) . .
O29 W10 O37 83.8(4) . .
O30 W10 O37 72.6(4) . .
O31 W10 O37 72.5(4) . .
W2 O11 W1 120.9(4) . .
W2 O12 W2 122.6(6) 4_565 .
W3 O13 W1 153.9(5) . .
W2 O14 W4 151.7(5) . .
W2 O15 W5 151.5(5) . .
W3 O16 W3 153.0(6) . 4_565
W4 O17 W3 121.7(4) . .
W5 O18 W4 154.7(5) . .
W5 O19 W5 122.4(6) 4_565 .
W3 O20 W6 160.8(5) . .
W4 O21 W7 161.5(5) . .
W5 O22 W8 161.0(5) . .
W6 O23 W6 154.1(8) . 4_565
W6 O24 W7 121.7(4) . .
W7 O25 W8 152.9(5) . .
W8 O26 W8 123.0(7) . 4_565
W9 O27 W6 153.0(4) . .
W10 O28 W7 153.2(5) . .
W8 O29 W10 153.9(6) . .
W10 O30 W9 120.5(4) . .
W10 O31 W10 121.4(7) . 4_565
V1 O32 W4 124.6(5) . .
V1 O32 W3 125.6(4) . .
W4 O32 W3 93.7(3) . .
V1 O33 W5 124.8(4) . .
V1 O33 W5 124.8(4) . 4_565
W5 O33 W5 95.0(4) . 4_565
V1 O34 W1 123.8(6) . .
V1 O34 W2 122.4(4) . .
W1 O34 W2 93.6(4) . .
V1 O34 W2 122.4(4) . 4_565
W1 O34 W2 93.6(4) . 4_565
W2 O34 W2 92.7(4) . 4_565
V2 O35 W6 124.9(4) . .
V2 O35 W7 124.7(5) . .
W6 O35 W7 93.9(3) . .
V2 O36 W8 124.7(3) . .
V2 O36 W8 124.7(3) . 4_565
W8 O36 W8 94.5(5) . 4_565
V2 O37 W9 122.7(7) . .
V2 O37 W10 122.7(3) . 4_565
W9 O37 W10 93.6(3) . 4_565
V2 O37 W10 122.7(3) . .
W9 O37 W10 93.6(3) . .
W10 O37 W10 93.6(5) 4_565 .
C16 O1A Cu2 136.1(9) . .
C16 O2A Cu1 131.3(10) . .
C22 O3A Y1 88.7(9) . .
C22 O4A Y1 101.5(10) . .
C1 N1 C5 118.2(12) . .
C1 N1 Cu1 126.4(10) . .
C5 N1 Cu1 114.6(9) . .
C10 N2 C6 118.3(13) . .
C10 N2 Cu2 114.6(9) . .
C6 N2 Cu2 127.1(11) . .
C11 N3 C15 119.0(12) . .
C21 N4 C17 121.2(18) . .
N1 C1 C2 123.1(14) . .
N1 C1 H1A 118.4 . .
C2 C1 H1A 118.4 . .
C3 C2 C1 117.4(15) . .
C3 C2 H2A 121.3 . .
C1 C2 H2A 121.3 . .
C2 C3 C4 122.3(16) . .
C2 C3 H3A 118.8 . .
C4 C3 H3A 118.8 . .
C3 C4 C5 116.2(15) . .
C3 C4 H4A 121.9 . .
C5 C4 H4A 121.9 . .
N1 C5 C4 122.5(14) . .
N1 C5 C5 113.6(7) . 4_575
C4 C5 C5 123.7(10) . 4_575
C7 C6 N2 120.4(17) . .
C7 C6 H6A 119.8 . .
N2 C6 H6A 119.8 . .
C8 C7 C6 120.0(18) . .
C8 C7 H7A 120.0 . .
C6 C7 H7A 120.0 . .
C9 C8 C7 120.8(18) . .
C9 C8 H8A 119.6 . .
C7 C8 H8A 119.6 . .
C8 C9 C10 118.7(17) . .
C8 C9 H9A 120.6 . .
C10 C9 H9A 120.6 . .
C9 C10 N2 121.6(15) . .
C9 C10 C10 124.2(11) . 4_575
N2 C10 C10 114.2(7) . 4_575
N3 C11 C12 121.4(15) . .
N3 C11 H11A 119.3 . .
C12 C11 H11A 119.3 . .
C11 C12 C13 123.4(13) . .
C11 C12 H12A 118.3 . .
C13 C12 H12A 118.3 . .
C12 C13 C14 112.9(11) . .
C12 C13 C16 122.4(11) . .
C14 C13 C16 124.6(12) . .
C15 C14 C13 125.3(13) . .
C15 C14 H14A 117.3 . .
C13 C14 H14A 117.3 . .
N3 C15 C14 118.0(14) . .
N3 C15 H15A 121.0 . .
C14 C15 H15A 121.0 . .
O1A C16 O2A 120.7(11) . .
O1A C16 C13 117.6(12) . .
O2A C16 C13 121.6(13) . .
N4 C17 C18 117.1(19) . .
N4 C17 H17A 121.5 . .
C18 C17 H17A 121.5 . .
C19 C18 C17 125.1(17) . .
C19 C18 H18A 117.5 . .
C17 C18 H18A 117.5 . .
C20 C19 C18 113.0(16) . .
C20 C19 C22 125.3(17) . .
C18 C19 C22 121.2(15) . .
C19 C20 C21 122.8(18) . .
C19 C20 H20A 118.6 . .
C21 C20 H20A 118.6 . .
N4 C21 C20 121(2) . .
N4 C21 H21A 119.7 . .
C20 C21 H21A 119.7 . .
O4A C22 O3A 117.2(14) . .
O4A C22 C19 122.0(18) . .
O3A C22 C19 120.5(17) . .
O4A C22 Y1 53.6(8) . .
O3A C22 Y1 65.1(8) . .
C19 C22 Y1 162.1(14) . .
O2W O2W Cu2 77.5(5) 4_575 .

loop_
_geom_bond_atom_site_label_1
_geom_bond_atom_site_label_2
_geom_bond_distance
_geom_bond_site_symmetry_2
Cu1 O2A 1.958(9) 4_575
Cu1 O2A 1.958(9) .
Cu1 N1 2.011(11) 4_575
Cu1 N1 2.011(11) .
Cu1 O1W 2.229(17) .
Cu2 O1A 1.948(10) 4_575
Cu2 O1A 1.948(10) .
Cu2 N2 1.969(12) 4_575
Cu2 N2 1.969(13) .
Cu2 O2W 2.25(2) 4_575
Cu2 O2W 2.25(2) .
Y1 O3W 2.27(2) .
Y1 O6W 2.288(19) .
Y1 O5W 2.388(13) 4_575
Y1 O5W 2.388(13) .
Y1 O4A 2.393(12) 4_575
Y1 O4A 2.393(12) .
Y1 O4W 2.43(2) .
Y1 O3A 2.642(11) 4_575
Y1 O3A 2.642(11) .
Y1 C22 2.913(15) 4_575
Y1 C22 2.913(15) .
V1 O33 1.675(13) .
V1 O32 1.689(8) 4_565
V1 O32 1.689(8) .
V1 O34 1.750(11) .
V2 O35 1.685(8) .
V2 O35 1.685(8) 4_565
V2 O36 1.692(12) .
V2 O37 1.760(12) .
W1 O1 1.671(14) .
W1 O13 1.911(8) 4_565
W1 O13 1.911(8) .
W1 O11 1.936(8) .
W1 O11 1.936(8) 4_565
W1 O34 2.286(14) .
W2 O2 1.702(9) .
W2 O15 1.869(10) .
W2 O14 1.899(7) .
W2 O12 1.917(6) .
W2 O11 1.926(9) .
W2 O34 2.324(7) .
W3 O3 1.690(10) .
W3 O20 1.900(9) .
W3 O16 1.910(3) .
W3 O13 1.910(8) .
W3 O17 1.927(8) .
W3 O32 2.300(10) .
W4 O4 1.701(8) .
W4 O21 1.897(8) .
W4 O17 1.908(9) .
W4 O18 1.920(9) .
W4 O14 1.933(8) .
W4 O32 2.292(8) .
W5 O5 1.706(9) .
W5 O22 1.887(10) .
W5 O18 1.896(9) .
W5 O15 1.934(9) .
W5 O19 1.941(6) .
W5 O33 2.307(8) .
W6 O6 1.720(9) .
W6 O20 1.906(9) .
W6 O23 1.914(3) .
W6 O24 1.925(9) .
W6 O27 1.938(9) .
W6 O35 2.299(9) .
W7 O7 1.689(8) .
W7 O21 1.898(9) .
W7 O25 1.905(9) .
W7 O24 1.932(10) .
W7 O28 1.933(9) .
W7 O35 2.311(8) .
W8 O8 1.703(10) .
W8 O29 1.888(8) .
W8 O22 1.912(9) .
W8 O25 1.918(9) .
W8 O26 1.920(7) .
W8 O36 2.298(9) .
W9 O9 1.702(12) .
W9 O27 1.878(9) .
W9 O27 1.878(9) 4_565
W9 O30 1.928(9) 4_565
W9 O30 1.928(9) .
W9 O37 2.277(11) .
W10 O10 1.683(10) .
W10 O28 1.887(9) .
W10 O29 1.914(8) .
W10 O30 1.921(9) .
W10 O31 1.930(7) .
W10 O37 2.310(9) .
O12 W2 1.917(6) 4_565
O16 W3 1.910(3) 4_565
O19 W5 1.941(6) 4_565
O23 W6 1.914(3) 4_565
O26 W8 1.920(7) 4_565
O31 W10 1.930(7) 4_565
O33 W5 2.307(8) 4_565
O34 W2 2.324(7) 4_565
O36 W8 2.298(9) 4_565
O37 W10 2.310(9) 4_565
O1A C16 1.284(18) .
O2A C16 1.299(16) .
O3A C22 1.29(2) .
O4A C22 1.25(2) .
N1 C1 1.305(17) .
N1 C5 1.350(18) .
N2 C10 1.358(18) .
N2 C6 1.360(19) .
N3 C11 1.318(18) .
N3 C15 1.36(2) .
N4 C21 1.28(3) .
N4 C17 1.33(2) .
C1 C2 1.348(9) .
C1 H1A 0.9300 .
C2 C3 1.347(10) .
C2 H2A 0.9300 .
C3 C4 1.356(9) .
C3 H3A 0.9300 .
C4 C5 1.357(9) .
C4 H4A 0.9300 .
C5 C5 1.52(3) 4_575
C6 C7 1.351(10) .
C6 H6A 0.9300 .
C7 C8 1.350(10) .
C7 H7A 0.9300 .
C8 C9 1.347(10) .
C8 H8A 0.9300 .
C9 C10 1.357(9) .
C9 H9A 0.9300 .
C10 C10 1.47(3) 4_575
C11 C12 1.356(9) .
C11 H11A 0.9300 .
C12 C13 1.359(9) .
C12 H12A 0.9300 .
C13 C14 1.364(9) .
C13 C16 1.383(9) .
C14 C15 1.362(9) .
C14 H14A 0.9300 .
C15 H15A 0.9300 .
C17 C18 1.356(10) .
C17 H17A 0.9300 .
C18 C19 1.354(10) .
C18 H18A 0.9300 .
C19 C20 1.352(10) .
C19 C22 1.373(10) .
C20 C21 1.354(10) .
C20 H20A 0.9300 .
C21 H21A 0.9300 .
O2W O2W 0.97(4) 4_575
